data_4108736
loop_
_publ_author_name
'Natalie D. Coombs'
'Dragoslav Vidovic'
'Joanna K. Day'
'Amber L. Thompson'
'Delphine D. Le Pevelen'
'Andreas Stasch'
'William Clegg'
'Luca Russo'
'Louise Male'
'Michael B. Hursthouse'
'David J. Willock'
'Simon Aldridge'

_publ_contact_author 'Simon Aldridge'
_publ_contact_author_email Simon.Aldridge@chem.ox.ac.uk
_publ_section_title
;
 Cationic Terminal Gallylene Complexes by Halide Abstraction: Coordination
 Chemistry of a Valence Isoelectronic Analogue of CO and N2
;
_journal_name_full 'Journal of the American Chemical Society'
_journal_page_first 16111
_journal_page_last 16124
_journal_paper_doi 10.1021/ja806655f
_journal_volume 130
_journal_year 2008
_chemical_formula_moiety 'C24 H30 I O4 Ru2, C32 H12 B F24'
_chemical_formula_sum 'C56 H42 B F24 I O4 Ru2'
_chemical_formula_weight 1574.75
_space_group_IT_number 61
_symmetry_cell_setting orthorhombic
_symmetry_space_group_name_Hall '-P 2ac 2ab'
_symmetry_space_group_name_H-M 'P b c a'
_atom_sites_solution_hydrogens geom
_atom_sites_solution_primary direct
_audit_creation_date 08-08-21
_audit_creation_method CRYSTALS_ver_12.86
_cell_angle_alpha 90
_cell_angle_beta 90
_cell_angle_gamma 90
_cell_formula_units_Z 8
_cell_length_a 17.24280(10)
_cell_length_b 22.03850(10)
_cell_length_c 35.3168(3)
_cell_measurement_reflns_used 15453
_cell_measurement_temperature 210
_cell_measurement_theta_max 27
_cell_measurement_theta_min 5
_cell_volume 13420.58(15)
_computing_cell_refinement 'DENZO/SCALEPACK (Otwinowski & Minor, 1997)'
_computing_data_collection 'COLLECT (Nonius, 1997-2001).'
_computing_data_reduction 'DENZO/SCALEPACK (Otwinowski & Minor, 1997)'
_computing_molecular_graphics 'CAMERON (Watkin et al., 1996)'
_computing_publication_material 'CRYSTALS (Betteridge et al., 2003)'
_computing_structure_refinement 'CRYSTALS (Betteridge et al., 2003)'
_computing_structure_solution 'USER DEFINED STRUCTURE SOLUTION'
_diffrn_ambient_temperature 210
_diffrn_measured_fraction_theta_full 0.992
_diffrn_measured_fraction_theta_max 0.991
_diffrn_measurement_device 'Nonius KappaCCD'
_diffrn_measurement_device_type Area
_diffrn_measurement_method \w
_diffrn_radiation_monochromator graphite
_diffrn_radiation_type 'Mo K\a'
_diffrn_radiation_wavelength 0.71073
_diffrn_reflns_av_R_equivalents 0.048
_diffrn_reflns_limit_h_max 22
_diffrn_reflns_limit_h_min 0
_diffrn_reflns_limit_k_max 28
_diffrn_reflns_limit_k_min 0
_diffrn_reflns_limit_l_max 45
_diffrn_reflns_limit_l_min 0
_diffrn_reflns_number 16429
_diffrn_reflns_theta_full 26.952
_diffrn_reflns_theta_max 27.502
_diffrn_reflns_theta_min 5.111
_diffrn_standards_number 0
_exptl_absorpt_coefficient_mu 1.017
_exptl_absorpt_correction_T_max 0.89
_exptl_absorpt_correction_T_min 0.81
_exptl_absorpt_correction_type multi-scan
_exptl_absorpt_process_details 'DENZO/SCALEPACK (Otwinowski & Minor, 1997)'
_exptl_crystal_colour clear_pale_yellow
_exptl_crystal_density_diffrn 1.559
_exptl_crystal_description block
_exptl_crystal_F_000 6175.999
_exptl_crystal_size_max 0.25
_exptl_crystal_size_mid 0.19
_exptl_crystal_size_min 0.12
_platon_squeeze_details
;
The discrete Fourier transform of the void region were treated as 
contributions to the A and B parts of the calculated structure factors.
;
_refine_diff_density_max 1.64
_refine_diff_density_min -1.34
_refine_ls_extinction_method none
_refine_ls_goodness_of_fit_ref 0.9230
_refine_ls_hydrogen_treatment constr
_refine_ls_matrix_type full
_refine_ls_number_parameters 820
_refine_ls_number_reflns 8707
_refine_ls_number_restraints 2241
_refine_ls_R_factor_all 0.1140
_refine_ls_R_factor_gt 0.0991
_refine_ls_shift/su_max 0.009235
_refine_ls_structure_factor_coef Fsqd
_refine_ls_weighting_details
;
 Method= Modified Sheldrick 
 w=1/[\s^2^(F^2^) + ( 0.20P)^2^ + 0.00P] 
 ,where P=(max(Fo^2^,0) + 2Fc^2^)/3 
;
_refine_ls_weighting_scheme calc
_refine_ls_wR_factor_all 0.3593
_refine_ls_wR_factor_gt 0.3445
_refine_ls_wR_factor_ref 0.3593
_reflns_limit_h_max 22
_reflns_limit_h_min 0
_reflns_limit_k_max 28
_reflns_limit_k_min 0
_reflns_limit_l_max 45
_reflns_limit_l_min 0
_reflns_number_gt 6864
_reflns_number_total 15291
_reflns_threshold_expression I>2.0\s(I)
_oxford_diffrn_Wilson_B_factor 6.07
_oxford_diffrn_Wilson_scale 79.42
_oxford_refine_ls_r_factor_ref 0.1140
_oxford_refine_ls_scale 0.13066(9)
_oxford_reflns_number_all 8707
_oxford_reflns_threshold_expression_ref I>-3.0\s(I)
_oxford_structure_analysis_title 5681
_cod_data_source_file ja806655f_si_001_01.cif
_cod_data_source_block 17
_cod_original_sg_symbol_H-M 'P b c a '
_cod_original_formula_sum 'C56 H42 B1 F24 I O4 Ru2'
_cod_database_code 4108736

loop_
_symmetry_equiv_pos_as_xyz
x,y,z
-x,-y,-z
-x+1/2,y+1/2,z
x+1/2,-y+1/2,-z
x,-y+1/2,z+1/2
-x,y+1/2,-z+1/2
-x+1/2,-y,z+1/2
x+1/2,y,-z+1/2

loop_
_atom_site_label
_atom_site_type_symbol
_atom_site_fract_x
_atom_site_fract_y
_atom_site_fract_z
_atom_site_U_iso_or_equiv
_atom_site_occupancy
_atom_site_adp_type
_atom_site_refinement_flags_posn
_atom_site_refinement_flags_adp
_atom_site_refinement_flags_occupancy
_atom_site_disorder_group
Ru1 Ru 0.49410(5) 0.44532(4) 0.40342(3) 0.0889 1.0000 Uani D U . .
I2 I 0.54413(15) 0.55550(11) 0.42282(6) 0.1215 0.59951(12) Uani D U P 1
Ru3 Ru 0.62452(7) 0.61044(5) 0.36748(3) 0.0701 0.59951(12) Uani D U P 1
C4 C 0.7070(3) 0.6876(3) 0.36849(17) 0.0746(5) 0.59951(12) Uiso D U P 1
C5 C 0.6559(3) 0.6941(3) 0.39883(16) 0.0736(5) 0.59951(12) Uiso D U P 1
C6 C 0.5816(3) 0.7017(3) 0.38411(17) 0.0745(5) 0.59951(12) Uiso D U P 1
C7 C 0.5870(3) 0.7004(3) 0.34504(17) 0.0767(5) 0.59951(12) Uiso D U P 1
C8 C 0.6638(3) 0.6916(3) 0.33534(16) 0.0754(5) 0.59951(12) Uiso D U P 1
C9 C 0.6957(3) 0.6884(3) 0.29597(15) 0.0771(6) 0.59951(12) Uiso D U P 1
C10 C 0.5208(3) 0.7069(3) 0.31786(18) 0.0801(6) 0.59951(12) Uiso D U P 1
C11 C 0.5087(3) 0.7104(3) 0.40623(19) 0.0780(6) 0.59951(12) Uiso D U P 1
C12 C 0.6771(3) 0.6932(3) 0.43953(15) 0.0780(6) 0.59951(12) Uiso D U P 1
C13 C 0.7922(2) 0.6788(3) 0.3710(2) 0.0779(6) 0.59951(12) Uiso D U P 1
C14 C 0.5707(7) 0.5668(6) 0.3284(3) 0.1003 0.59951(12) Uani D U P 1
O15 O 0.5389(7) 0.5471(5) 0.3056(3) 0.1314 0.59951(12) Uani . U P 1
I102 I 0.52998(13) 0.55790(13) 0.43084(7) 0.0796 0.40049(12) Uani D U P 2
Ru103 Ru 0.65203(10) 0.62064(8) 0.40236(5) 0.0718 0.40049(12) Uani D U P 2
C104 C 0.71153(17) 0.69924(14) 0.37309(11) 0.0770(5) 0.40049(12) Uiso D U P 2
C105 C 0.66572(19) 0.72277(9) 0.40279(13) 0.0800(5) 0.40049(12) Uiso D U P 2
C106 C 0.58740(17) 0.70919(12) 0.39481(13) 0.0766(5) 0.40049(12) Uiso D U P 2
C107 C 0.58480(17) 0.67728(18) 0.36017(10) 0.0761(5) 0.40049(12) Uiso D U P 2
C108 C 0.66152(19) 0.6711(2) 0.34675(7) 0.0748(5) 0.40049(12) Uiso D U P 2
C109 C 0.6856(3) 0.6413(3) 0.31014(14) 0.0762(6) 0.40049(12) Uiso D U P 2
C110 C 0.5126(2) 0.6546(3) 0.34063(17) 0.0789(6) 0.40049(12) Uiso D U P 2
C111 C 0.5187(2) 0.7252(3) 0.41927(16) 0.0780(6) 0.40049(12) Uiso D U P 2
C112 C 0.6953(3) 0.7562(3) 0.43715(15) 0.0816(6) 0.40049(12) Uiso D U P 2
C113 C 0.79841(17) 0.7049(3) 0.36951(17) 0.0775(6) 0.40049(12) Uiso D U P 2
C114 C 0.7081(7) 0.6167(7) 0.4489(3) 0.0915 0.40049(12) Uani D U P 2
O115 O 0.7352(7) 0.6127(8) 0.4782(4) 0.1644 0.40049(12) Uani . U P 2
C16 C 0.7030(5) 0.5522(3) 0.3793(3) 0.1035 1.0000 Uani D U . .
O17 O 0.7475(5) 0.5179(4) 0.3721(3) 0.1682 1.0000 Uani . U . .
C18 C 0.3974(5) 0.3966(4) 0.4310(2) 0.0826 1.0000 Uani . U . .
C19 C 0.4123(5) 0.3724(3) 0.3945(2) 0.0770 1.0000 Uani . U . .
C20 C 0.3957(5) 0.4165(3) 0.3675(2) 0.0732 1.0000 Uani . U . .
C21 C 0.3735(5) 0.4700(4) 0.3863(3) 0.0838 1.0000 Uani . U . .
C22 C 0.3746(5) 0.4583(4) 0.4265(2) 0.0841 1.0000 Uani . U . .
C23 C 0.3453(4) 0.4997(3) 0.4578(3) 0.1198 1.0000 Uani . U . .
C24 C 0.3445(4) 0.5263(3) 0.3675(3) 0.1188 1.0000 Uani . U . .
C25 C 0.3979(4) 0.4066(3) 0.3256(2) 0.1012 1.0000 Uani . U . .
C26 C 0.4293(4) 0.3061(3) 0.3856(3) 0.1056 1.0000 Uani . U . .
C27 C 0.4031(4) 0.3630(4) 0.4691(3) 0.1417 1.0000 Uani . U . .
C28 C 0.5667(5) 0.4399(5) 0.3627(3) 0.1762 1.0000 Uani D U . .
O29 O 0.6034(6) 0.4323(5) 0.3369(3) 0.2398 1.0000 Uani . U . .
C30 C 0.5695(6) 0.4140(5) 0.4374(4) 0.1696 1.0000 Uani D U . .
O31 O 0.6135(6) 0.3914(6) 0.4583(5) 0.3120 1.0000 Uani . U . .
F32 F 0.2049(4) 0.3869(3) 0.26608(19) 0.2567 1.0000 Uani D U . .
C33 C 0.1499(4) 0.4257(3) 0.2723(2) 0.0920 1.0000 Uani D U . .
F34 F 0.1634(4) 0.4703(2) 0.24992(15) 0.1332 1.0000 Uani D U . .
F35 F 0.0887(4) 0.3993(3) 0.25817(18) 0.2004 1.0000 Uani D U . .
C36 C 0.1407(4) 0.4401(3) 0.3133(2) 0.0657 1.0000 Uani . U . .
C37 C 0.1038(4) 0.4952(3) 0.32178(18) 0.0589 1.0000 Uani . U . .
C38 C 0.0899(4) 0.5118(3) 0.36033(17) 0.0482 1.0000 Uani . U . .
C39 C 0.1169(3) 0.4709(3) 0.38783(19) 0.0531 1.0000 Uani . U . .
C40 C 0.1531(4) 0.4173(3) 0.3785(2) 0.0615 1.0000 Uani . U . .
C41 C 0.1644(4) 0.4004(3) 0.3411(2) 0.0704 1.0000 Uani . U . .
C42 C 0.1777(4) 0.3727(3) 0.4093(2) 0.0774 1.0000 Uani D U . .
F43 F 0.2352(3) 0.3377(2) 0.39901(14) 0.1037 1.0000 Uani D U . .
F44 F 0.1977(3) 0.3991(2) 0.44050(12) 0.0910 1.0000 Uani D U . .
F45 F 0.1217(3) 0.3359(3) 0.41751(18) 0.1318 1.0000 Uani D U . .
B46 B 0.0536(4) 0.5784(3) 0.3713(2) 0.0500 1.0000 Uani . U . .
C47 C 0.1311(4) 0.6215(3) 0.37748(19) 0.0516 1.0000 Uani . U . .
C48 C 0.1629(4) 0.6308(3) 0.41382(19) 0.0526 1.0000 Uani . U . .
C49 C 0.2299(4) 0.6651(3) 0.4189(2) 0.0603 1.0000 Uani . U . .
C50 C 0.2667(4) 0.6919(3) 0.3902(2) 0.0636 1.0000 Uani . U . .
C51 C 0.2362(4) 0.6828(3) 0.3518(2) 0.0630 1.0000 Uani . U . .
C52 C 0.1708(3) 0.6463(3) 0.34778(19) 0.0534 1.0000 Uani . U . .
C53 C 0.2699(4) 0.7153(3) 0.3210(2) 0.0971 1.0000 Uani D U . .
F54 F 0.3356(3) 0.7442(3) 0.32676(19) 0.1317 1.0000 Uani D U . .
F55 F 0.2809(4) 0.6810(3) 0.29206(18) 0.2388 1.0000 Uani D U . .
F56 F 0.2269(3) 0.7598(3) 0.30728(18) 0.1771 1.0000 Uani D U . .
C57 C 0.2586(4) 0.6772(3) 0.4586(2) 0.0799 1.0000 Uani D U . .
F58 F 0.2404(4) 0.6349(3) 0.48221(14) 0.1448 1.0000 Uani D U . .
F59 F 0.2356(4) 0.7283(2) 0.47260(17) 0.1374 1.0000 Uani D U . .
F60 F 0.3344(3) 0.6807(3) 0.46008(18) 0.1402 1.0000 Uani D U . .
C61 C -0.0004(4) 0.6037(3) 0.33608(18) 0.0504 1.0000 Uani . U . .
C62 C -0.0040(4) 0.6636(3) 0.32443(18) 0.0528 1.0000 Uani . U . .
C63 C -0.0494(4) 0.6840(3) 0.2964(2) 0.0616 1.0000 Uani . U . .
C64 C -0.0954(4) 0.6435(3) 0.2767(2) 0.0665 1.0000 Uani . U . .
C65 C -0.0977(4) 0.5847(3) 0.2870(2) 0.0659 1.0000 Uani . U . .
C66 C -0.0511(4) 0.5638(3) 0.3179(2) 0.0595 1.0000 Uani . U . .
C67 C -0.1448(4) 0.5378(4) 0.2680(2) 0.1113 1.0000 Uani D U . .
F68 F -0.1054(4) 0.4916(3) 0.2555(2) 0.2051 1.0000 Uani D U . .
F69 F -0.1813(4) 0.5576(3) 0.2387(2) 0.2305 1.0000 Uani D U . .
F70 F -0.1968(4) 0.5126(4) 0.2895(2) 0.2326 1.0000 Uani D U . .
C71 C -0.0478(4) 0.7496(3) 0.28504(18) 0.0845 1.0000 Uani D U . .
F72 F 0.0222(3) 0.7716(2) 0.28029(18) 0.1158 1.0000 Uani D U . .
F73 F -0.0850(4) 0.7629(3) 0.25455(17) 0.1532 1.0000 Uani D U . .
F74 F -0.0758(4) 0.7854(3) 0.31136(17) 0.1391 1.0000 Uani D U . .
C75 C -0.0018(4) 0.5777(3) 0.40858(18) 0.0494 1.0000 Uani . U . .
C76 C -0.0168(4) 0.6342(3) 0.42759(19) 0.0581 1.0000 Uani . U . .
C77 C -0.0599(4) 0.6391(4) 0.4582(2) 0.0715 1.0000 Uani . U . .
C78 C -0.0955(4) 0.5856(4) 0.4733(2) 0.0761 1.0000 Uani . U . .
C79 C -0.0847(4) 0.5319(4) 0.4565(2) 0.0668 1.0000 Uani . U . .
C80 C -0.0389(4) 0.5278(3) 0.42333(19) 0.0601 1.0000 Uani . U . .
C81 C -0.1209(4) 0.4769(3) 0.47186(19) 0.0872 1.0000 Uani D U . .
F82 F -0.0837(4) 0.4265(3) 0.4659(2) 0.1527 1.0000 Uani D U . .
F83 F -0.1888(4) 0.4657(3) 0.4573(2) 0.1666 1.0000 Uani D U . .
F84 F -0.1321(5) 0.4797(4) 0.50846(15) 0.1578 1.0000 Uani D U . .
C85 C -0.0725(4) 0.6988(3) 0.4767(2) 0.1020 1.0000 Uani D U . .
F86 F -0.0862(4) 0.7432(3) 0.45329(17) 0.1500 1.0000 Uani D U . .
F87 F -0.1315(4) 0.7000(3) 0.4995(2) 0.2059 1.0000 Uani D U . .
F88 F -0.0141(4) 0.7164(3) 0.4963(2) 0.2141 1.0000 Uani D U . .
H91 H 0.6557 0.6983 0.2779 0.1161 0.59951(12) Uiso R . P 1
H93 H 0.7374 0.7170 0.2935 0.1159 0.59951(12) Uiso R . P 1
H92 H 0.7149 0.6480 0.2915 0.1160 0.59951(12) Uiso R . P 1
H101 H 0.5385 0.7283 0.2958 0.1190 0.59951(12) Uiso R . P 1
H103 H 0.4807 0.7297 0.3299 0.1191 0.59951(12) Uiso R . P 1
H102 H 0.5018 0.6676 0.3107 0.1190 0.59951(12) Uiso R . P 1
H111 H 0.4656 0.7077 0.3891 0.1160 0.59951(12) Uiso R . P 1
H112 H 0.5102 0.7505 0.4175 0.1160 0.59951(12) Uiso R . P 1
H113 H 0.5043 0.6794 0.4256 0.1160 0.59951(12) Uiso R . P 1
H122 H 0.6650 0.6541 0.4504 0.1161 0.59951(12) Uiso R . P 1
H121 H 0.6478 0.7241 0.4526 0.1159 0.59951(12) Uiso R . P 1
H123 H 0.7318 0.7011 0.4427 0.1159 0.59951(12) Uiso R . P 1
H132 H 0.8133 0.6746 0.3456 0.1307 0.59951(12) Uiso R . P 1
H131 H 0.8141 0.7143 0.3833 0.1311 0.59951(12) Uiso R . P 1
H133 H 0.8030 0.6425 0.3858 0.1311 0.59951(12) Uiso R . P 1
H232 H 0.3619 0.5404 0.4524 0.1788 1.0000 Uiso R . . .
H231 H 0.3661 0.4874 0.4817 0.1791 1.0000 Uiso R . . .
H233 H 0.2893 0.4988 0.4589 0.1789 1.0000 Uiso R . . .
H242 H 0.3354 0.5563 0.3863 0.1752 1.0000 Uiso R . . .
H241 H 0.3819 0.5416 0.3497 0.1749 1.0000 Uiso R . . .
H243 H 0.2968 0.5176 0.3546 0.1751 1.0000 Uiso R . . .
H253 H 0.4157 0.4426 0.3132 0.1479 1.0000 Uiso R . . .
H252 H 0.4332 0.3739 0.3205 0.1478 1.0000 Uiso R . . .
H251 H 0.3474 0.3959 0.3166 0.1481 1.0000 Uiso R . . .
H263 H 0.4494 0.3035 0.3604 0.1552 1.0000 Uiso R . . .
H262 H 0.4666 0.2902 0.4035 0.1551 1.0000 Uiso R . . .
H261 H 0.3822 0.2825 0.3875 0.1550 1.0000 Uiso R . . .
H271 H 0.3510 0.3559 0.4772 0.2020 1.0000 Uiso R . . .
H273 H 0.4292 0.3887 0.4870 0.2018 1.0000 Uiso R . . .
H272 H 0.4308 0.3255 0.4664 0.2021 1.0000 Uiso R . . .
H371 H 0.0874 0.5205 0.3022 0.0668 1.0000 Uiso R . . .
H391 H 0.1090 0.4792 0.4134 0.0616 1.0000 Uiso R . . .
H411 H 0.1873 0.3630 0.3350 0.0809 1.0000 Uiso R . . .
H481 H 0.1382 0.6144 0.4346 0.0610 1.0000 Uiso R . . .
H501 H 0.3094 0.7168 0.3934 0.0742 1.0000 Uiso R . . .
H521 H 0.1537 0.6388 0.3228 0.0649 1.0000 Uiso R . . .
H621 H 0.0274 0.6922 0.3371 0.0618 1.0000 Uiso R . . .
H641 H -0.1243 0.6570 0.2563 0.0761 1.0000 Uiso R . . .
H661 H -0.0545 0.5236 0.3259 0.0719 1.0000 Uiso R . . .
H761 H 0.0045 0.6696 0.4179 0.0686 1.0000 Uiso R . . .
H781 H -0.1284 0.5883 0.4943 0.0929 1.0000 Uiso R . . .
H801 H -0.0332 0.4901 0.4114 0.0706 1.0000 Uiso R . . .
H1091 H 0.7397 0.6497 0.3063 0.1128 0.40049(12) Uiso R . P 2
H1092 H 0.6558 0.6584 0.2898 0.1131 0.40049(12) Uiso R . P 2
H1093 H 0.6772 0.5982 0.3110 0.1129 0.40049(12) Uiso R . P 2
H1101 H 0.5247 0.6461 0.3147 0.1169 0.40049(12) Uiso R . P 2
H1102 H 0.4718 0.6842 0.3420 0.1168 0.40049(12) Uiso R . P 2
H1103 H 0.4965 0.6177 0.3530 0.1171 0.40049(12) Uiso R . P 2
H1111 H 0.4790 0.7448 0.4043 0.1150 0.40049(12) Uiso R . P 2
H1112 H 0.5344 0.7518 0.4394 0.1150 0.40049(12) Uiso R . P 2
H1113 H 0.4988 0.6878 0.4298 0.1150 0.40049(12) Uiso R . P 2
H1121 H 0.6517 0.7754 0.4494 0.1230 0.40049(12) Uiso R . P 2
H1122 H 0.7322 0.7865 0.4296 0.1230 0.40049(12) Uiso R . P 2
H1123 H 0.7197 0.7283 0.4545 0.1229 0.40049(12) Uiso R . P 2
H1131 H 0.8212 0.7075 0.3960 0.1140 0.40049(12) Uiso R . P 2
H1132 H 0.8073 0.7438 0.3551 0.1140 0.40049(12) Uiso R . P 2
H1133 H 0.8204 0.6688 0.3550 0.1139 0.40049(12) Uiso R . P 2

loop_
_atom_site_aniso_label
_atom_site_aniso_U_11
_atom_site_aniso_U_22
_atom_site_aniso_U_33
_atom_site_aniso_U_23
_atom_site_aniso_U_13
_atom_site_aniso_U_12
Ru1 0.0920(4) 0.0765(5) 0.0981(5) -0.0229(4) 0.0074(4) -0.0071(3)
I2 0.1890(6) 0.0971(7) 0.0784(7) -0.0200(6) 0.0374(7) -0.0679(7)
Ru3 0.0686(5) 0.0704(5) 0.0712(6) -0.0036(4) 0.0046(5) -0.0007(4)
C14 0.1434(7) 0.0846(9) 0.0730(9) -0.0051(9) -0.0082(9) -0.0243(9)
O15 0.1598(7) 0.1383(9) 0.0962(9) -0.0571(9) -0.0070(9) -0.0139(9)
I102 0.0863(6) 0.0875(7) 0.0649(8) -0.0158(6) 0.0170(6) -0.0163(6)
Ru103 0.0631(5) 0.0845(6) 0.0679(6) 0.0030(6) 0.0130(6) 0.0088(5)
C114 0.0686(7) 0.1192(9) 0.0867(8) 0.0227(9) -0.0030(8) -0.0003(9)
O115 0.0773(7) 0.3489(9) 0.0671(9) 0.0188(9) 0.0138(9) 0.0047(9)
C16 0.1073(6) 0.0790(8) 0.1242(9) 0.0006(8) 0.0093(9) 0.0243(8)
O17 0.1544(6) 0.1356(9) 0.2147(9) 0.0075(9) 0.0279(9) 0.0760(8)
C18 0.1164(6) 0.0634(8) 0.0679(8) -0.0033(8) -0.0084(8) -0.0157(8)
C19 0.1045(6) 0.0501(8) 0.0763(8) -0.0060(8) -0.0068(9) 0.0024(8)
C20 0.0927(6) 0.0558(8) 0.0710(8) -0.0006(8) 0.0079(8) -0.0015(9)
C21 0.1085(6) 0.0555(8) 0.0873(8) 0.0011(8) 0.0081(9) 0.0118(8)
C22 0.1085(6) 0.0619(8) 0.0818(8) -0.0119(8) 0.0264(8) -0.0115(9)
C23 0.1378(7) 0.0986(9) 0.1229(9) -0.0425(9) 0.0601(9) -0.0264(9)
C24 0.1442(7) 0.0617(9) 0.1504(9) 0.0251(9) 0.0167(9) 0.0215(9)
C25 0.1476(7) 0.0843(9) 0.0718(8) -0.0047(9) -0.0031(9) 0.0037(9)
C26 0.1370(7) 0.0535(8) 0.1264(9) -0.0125(9) 0.0012(9) 0.0121(9)
C27 0.2448(7) 0.1032(9) 0.0769(9) 0.0178(9) 0.0082(9) -0.0132(9)
C28 0.1141(6) 0.2269(9) 0.1876(9) -0.1256(9) 0.0648(8) -0.0673(9)
O29 0.2006(7) 0.3494(9) 0.1694(9) -0.1368(9) 0.0909(9) -0.1201(9)
C30 0.1269(6) 0.1253(9) 0.2565(9) 0.0084(9) -0.0810(8) -0.0145(9)
O31 0.2738(7) 0.1925(9) 0.4698(9) 0.0415(9) -0.2414(9) 0.0042(9)
F32 0.3911(6) 0.2994(9) 0.0796(9) -0.0347(9) 0.0106(9) 0.2607(8)
C33 0.1386(6) 0.0689(9) 0.0686(8) -0.0212(8) 0.0252(9) 0.0157(8)
F34 0.2236(7) 0.1017(9) 0.0744(9) -0.0137(8) 0.0583(9) -0.0149(9)
F35 0.2759(6) 0.2463(9) 0.0791(9) -0.0719(9) 0.0302(9) -0.1397(9)
C36 0.0845(7) 0.0514(9) 0.0614(8) -0.0115(8) 0.0111(9) 0.0009(8)
C37 0.0855(7) 0.0438(9) 0.0474(8) -0.0031(8) 0.0124(9) -0.0037(8)
C38 0.0590(6) 0.0413(8) 0.0443(8) -0.0043(8) 0.0009(9) -0.0102(8)
C39 0.0677(6) 0.0432(8) 0.0483(9) -0.0011(8) 0.0032(9) -0.0063(8)
C40 0.0741(6) 0.0463(8) 0.0641(8) -0.0003(8) 0.0033(9) -0.0001(8)
C41 0.0960(7) 0.0421(9) 0.0729(8) -0.0131(8) 0.0066(9) 0.0069(9)
C42 0.1049(6) 0.0430(9) 0.0845(9) 0.0068(8) -0.0095(9) -0.0035(8)
F43 0.1446(6) 0.0644(9) 0.1022(9) 0.0002(9) -0.0194(9) 0.0343(8)
F44 0.1327(6) 0.0770(9) 0.0633(8) 0.0090(8) -0.0091(9) 0.0161(9)
F45 0.1381(6) 0.1106(9) 0.1468(9) 0.0722(9) -0.0301(9) -0.0429(8)
B46 0.0641(6) 0.0423(8) 0.0435(8) -0.0024(8) 0.0008(8) -0.0066(8)
C47 0.0660(6) 0.0386(9) 0.0503(8) -0.0087(8) 0.0043(8) -0.0076(8)
C48 0.0691(6) 0.0367(9) 0.0520(8) -0.0057(9) 0.0002(8) -0.0092(8)
C49 0.0605(6) 0.0480(9) 0.0724(8) -0.0082(8) -0.0043(8) -0.0047(8)
C50 0.0557(6) 0.0493(9) 0.0859(8) -0.0134(9) 0.0044(8) -0.0113(9)
C51 0.0632(6) 0.0540(9) 0.0717(8) -0.0107(8) 0.0209(8) -0.0079(8)
C52 0.0612(6) 0.0470(9) 0.0520(9) -0.0068(9) 0.0058(8) -0.0023(8)
C53 0.0905(6) 0.1088(9) 0.0921(9) -0.0037(8) 0.0461(9) -0.0274(8)
F54 0.0954(6) 0.1241(9) 0.1755(9) 0.0300(9) 0.0472(9) -0.0442(8)
F55 0.3906(7) 0.1741(9) 0.1518(9) -0.0647(8) 0.1875(9) -0.1599(9)
F56 0.1502(6) 0.2232(9) 0.1578(9) 0.1191(9) 0.0098(9) -0.0170(9)
C57 0.0825(6) 0.0789(9) 0.0782(8) -0.0210(8) -0.0063(9) -0.0220(9)
F58 0.2291(7) 0.1357(9) 0.0694(9) 0.0055(8) -0.0517(9) -0.0890(9)
F59 0.1925(7) 0.1244(9) 0.0953(9) -0.0502(9) -0.0471(9) 0.0478(9)
F60 0.0840(6) 0.2144(9) 0.1221(9) -0.0489(9) -0.0310(9) -0.0205(9)
C61 0.0671(6) 0.0468(8) 0.0374(9) -0.0007(8) 0.0048(8) -0.0051(8)
C62 0.0746(6) 0.0434(8) 0.0406(9) -0.0051(8) -0.0042(8) -0.0029(9)
C63 0.0689(6) 0.0606(8) 0.0552(9) -0.0001(8) -0.0062(8) 0.0076(8)
C64 0.0772(6) 0.0730(8) 0.0493(9) -0.0037(8) -0.0154(9) 0.0105(9)
C65 0.0795(6) 0.0686(8) 0.0497(9) -0.0128(8) -0.0111(8) 0.0036(8)
C66 0.0699(6) 0.0531(9) 0.0555(9) 0.0001(8) -0.0068(8) -0.0069(8)
C67 0.1261(6) 0.1073(9) 0.1005(9) -0.0162(8) -0.0507(8) -0.0248(8)
F68 0.2319(7) 0.1388(9) 0.2446(9) -0.1294(9) -0.0926(9) -0.0025(9)
F69 0.3278(7) 0.1403(9) 0.2233(9) 0.0333(9) -0.2109(9) -0.0884(9)
F70 0.2432(6) 0.2983(9) 0.1562(9) -0.0542(9) -0.0144(9) -0.1918(9)
C71 0.1171(6) 0.0684(8) 0.0679(9) 0.0154(8) -0.0141(8) 0.0043(9)
F72 0.1321(6) 0.0772(9) 0.1382(9) 0.0352(9) -0.0115(9) -0.0129(8)
F73 0.2228(6) 0.0906(9) 0.1463(9) 0.0458(9) -0.1067(9) -0.0278(9)
F74 0.2076(7) 0.0653(9) 0.1445(9) 0.0026(9) 0.0327(9) 0.0353(9)
C75 0.0549(6) 0.0512(8) 0.0421(8) 0.0047(8) -0.0026(8) 0.0011(8)
C76 0.0693(6) 0.0529(9) 0.0520(9) -0.0004(8) 0.0054(8) -0.0048(9)
C77 0.0896(6) 0.0655(8) 0.0595(9) 0.0021(8) 0.0171(8) 0.0145(9)
C78 0.0866(7) 0.0798(8) 0.0619(9) 0.0036(8) 0.0266(9) 0.0068(9)
C79 0.0674(6) 0.0745(8) 0.0586(9) 0.0025(8) 0.0101(8) -0.0077(9)
C80 0.0666(6) 0.0556(9) 0.0581(9) -0.0038(9) 0.0093(8) -0.0106(9)
C81 0.0897(6) 0.0973(8) 0.0747(8) 0.0178(9) 0.0184(9) -0.0235(8)
F82 0.1818(6) 0.0835(9) 0.1929(9) 0.0324(9) 0.0825(9) -0.0134(9)
F83 0.1335(6) 0.1856(9) 0.1806(9) 0.0792(9) -0.0394(9) -0.0905(9)
F84 0.2252(7) 0.1679(9) 0.0802(8) 0.0054(9) 0.0479(9) -0.0783(9)
C85 0.1659(6) 0.0731(8) 0.0671(9) -0.0085(8) 0.0361(8) 0.0048(9)
F86 0.2603(7) 0.0661(9) 0.1237(9) 0.0075(8) 0.0304(9) 0.0278(9)
F87 0.3007(6) 0.1129(9) 0.2041(9) -0.0054(9) 0.1743(8) 0.0484(9)
F88 0.2547(6) 0.1540(9) 0.2335(9) -0.1371(9) -0.0898(9) 0.0849(9)

loop_
_atom_type_symbol
_atom_type_scat_dispersion_real
_atom_type_scat_dispersion_imag
_atom_type_scat_Cromer_Mann_a1
_atom_type_scat_Cromer_Mann_b1
_atom_type_scat_Cromer_Mann_a2
_atom_type_scat_Cromer_Mann_b2
_atom_type_scat_Cromer_Mann_a3
_atom_type_scat_Cromer_Mann_b3
_atom_type_scat_Cromer_Mann_a4
_atom_type_scat_Cromer_Mann_b4
_atom_type_scat_Cromer_Mann_c
_atom_type_scat_source
C 0.0033 0.0016 2.3100 20.8439 1.0200 10.2075 1.5886 0.5687 0.8650 51.6512 0.2156 'International Tables Vol C 4.2.6.8 and 6.1.1.4'
H 0.0000 0.0000 0.4930 10.5109 0.3229 26.1257 0.1402 3.1424 0.0408 57.7998 0.0030 'International Tables Vol C 4.2.6.8 and 6.1.1.4'
B 0.0013 0.0007 2.0545 23.2185 1.3326 1.0210 1.0979 60.3498 0.7068 0.1403 -0.1932 'International Tables Vol C 4.2.6.8 and 6.1.1.4'
F 0.0171 0.0103 3.5392 10.2825 2.6412 4.2944 1.5170 0.2615 1.0243 26.1476 0.2776 'International Tables Vol C 4.2.6.8 and 6.1.1.4'
Ga 0.2307 1.6083 15.2354 3.0669 6.7006 0.2412 4.3591 10.7805 2.9623 61.4135 1.7189 'International Tables Vol C 4.2.6.8 and 6.1.1.4'
I -0.4742 1.8119 20.1472 4.3470 18.9949 0.3814 7.5138 27.7660 2.2735 66.8776 4.0712 'International Tables Vol C 4.2.6.8 and 6.1.1.4'
O 0.0106 0.0060 3.0485 13.2771 2.2868 5.7011 1.5463 0.3239 0.8670 32.9089 0.2508 'International Tables Vol C 4.2.6.8 and 6.1.1.4'
Ru -1.2594 0.8363 19.2674 0.8085 12.9182 8.4347 4.8634 24.7997 1.5676 94.2928 5.3787 'International Tables Vol C 4.2.6.8 and 6.1.1.4'

loop_
_geom_angle_atom_site_label_1
_geom_angle_atom_site_label_2
_geom_angle_atom_site_label_3
_geom_angle
_geom_angle_publ_flag
I2 Ru1 C18 125.0(2) yes
I2 Ru1 C19 157.8(2) yes
C18 Ru1 C19 37.8(3) yes
I2 Ru1 C20 131.1(2) yes
C18 Ru1 C20 62.3(3) yes
C19 Ru1 C20 37.1(3) yes
I2 Ru1 C21 98.6(2) yes
C18 Ru1 C21 62.3(3) yes
C19 Ru1 C21 62.3(3) yes
C20 Ru1 C21 36.9(3) yes
I2 Ru1 C22 95.0(2) yes
C18 Ru1 C22 37.4(3) yes
C19 Ru1 C22 63.0(3) yes
C20 Ru1 C22 62.6(3) yes
C21 Ru1 C22 37.7(3) yes
I2 Ru1 C28 92.2(3) yes
C18 Ru1 C28 142.7(4) yes
C19 Ru1 C28 105.8(4) yes
C20 Ru1 C28 93.0(4) yes
C21 Ru1 C28 114.9(4) yes
I2 Ru1 C30 87.0(4) yes
C18 Ru1 C30 93.5(4) yes
C19 Ru1 C30 105.5(4) yes
C20 Ru1 C30 141.6(4) yes
C21 Ru1 C30 153.8(5) yes
C22 Ru1 C28 152.5(4) yes
C22 Ru1 C30 116.6(5) yes
C28 Ru1 C30 90.2(6) yes
Ru1 I2 Ru3 113.00(7) yes
I2 Ru3 C4 131.71(17) yes
I2 Ru3 C5 97.89(17) yes
C4 Ru3 C5 36.67(16) yes
I2 Ru3 C6 92.52(17) yes
C4 Ru3 C6 60.99(18) yes
C5 Ru3 C6 36.54(16) yes
I2 Ru3 C7 120.64(17) yes
C4 Ru3 C7 60.68(18) yes
C5 Ru3 C7 60.61(19) yes
C6 Ru3 C7 36.19(17) yes
I2 Ru3 C8 153.06(17) yes
C4 Ru3 C8 36.50(16) yes
C5 Ru3 C8 60.79(19) yes
C6 Ru3 C8 60.54(19) yes
C7 Ru3 C8 36.13(16) yes
I2 Ru3 C14 92.7(4) yes
C4 Ru3 C14 134.9(5) yes
C5 Ru3 C14 153.2(4) yes
C6 Ru3 C14 118.8(4) yes
C7 Ru3 C14 92.8(4) yes
I2 Ru3 C16 84.5(3) yes
C4 Ru3 C16 93.3(3) yes
C5 Ru3 C16 106.0(3) yes
C6 Ru3 C16 141.8(3) yes
C7 Ru3 C16 151.6(3) yes
C8 Ru3 C14 100.5(5) yes
C8 Ru3 C16 115.8(3) yes
C14 Ru3 C16 99.4(5) yes
Ru3 C4 C5 71.6(3) yes
Ru3 C4 C8 72.0(3) yes
C5 C4 C8 107.5(4) yes
Ru3 C4 C13 122.3(4) yes
C5 C4 C13 126.4(4) yes
C8 C4 C13 126.1(4) yes
Ru3 C5 C4 71.7(3) yes
Ru3 C5 C6 72.0(3) yes
C4 C5 C6 107.9(4) yes
Ru3 C5 C12 122.2(4) yes
C4 C5 C12 125.9(4) yes
C6 C5 C12 126.2(4) yes
Ru3 C6 C5 71.5(3) yes
Ru3 C6 C7 72.2(3) yes
C5 C6 C7 108.0(4) yes
Ru3 C6 C11 122.3(4) yes
C5 C6 C11 126.5(4) yes
C7 C6 C11 125.6(4) yes
Ru3 C7 C6 71.6(3) yes
Ru3 C7 C8 71.7(3) yes
C6 C7 C8 108.4(4) yes
Ru3 C7 C10 122.3(4) yes
C6 C7 C10 125.9(4) yes
C8 C7 C10 125.8(4) yes
Ru3 C8 C4 71.5(3) yes
Ru3 C8 C7 72.2(3) yes
C4 C8 C7 108.3(4) yes
Ru3 C8 C9 123.2(4) yes
C4 C8 C9 125.5(4) yes
C7 C8 C9 126.2(4) yes
C8 C9 H91 109.8 no
C8 C9 H93 109.3 no
H91 C9 H93 109.0 no
C8 C9 H92 108.8 no
H91 C9 H92 110.3 no
H93 C9 H92 109.7 no
C7 C10 H101 109.0 no
C7 C10 H103 108.5 no
H101 C10 H103 109.4 no
C7 C10 H102 110.0 no
H101 C10 H102 109.8 no
H103 C10 H102 110.1 no
C6 C11 H111 108.3 no
C6 C11 H112 107.9 no
H111 C11 H112 109.6 no
C6 C11 H113 110.2 no
H111 C11 H113 109.9 no
H112 C11 H113 110.8 no
C5 C12 H122 110.0 no
C5 C12 H121 108.9 no
H122 C12 H121 109.0 no
C5 C12 H123 110.6 no
H122 C12 H123 109.1 no
H121 C12 H123 109.2 no
C4 C13 H132 109.1 no
C4 C13 H131 107.8 no
H132 C13 H131 110.0 no
C4 C13 H133 109.2 no
H132 C13 H133 110.3 no
H131 C13 H133 110.4 no
Ru3 C14 O15 174.1(14) yes
Ru1 I102 Ru103 120.46(9) yes
I102 Ru103 C104 155.72(13) yes
I102 Ru103 C105 125.84(12) yes
C104 Ru103 C105 36.34(2) yes
I102 Ru103 C106 95.81(12) yes
C104 Ru103 C106 60.62(3) yes
C105 Ru103 C106 36.34(2) yes
I102 Ru103 C107 97.34(13) yes
C104 Ru103 C107 60.61(3) yes
C105 Ru103 C107 60.61(3) yes
C106 Ru103 C107 36.35(2) yes
I102 Ru103 C108 128.95(13) yes
C104 Ru103 C108 36.34(2) yes
C105 Ru103 C108 60.61(3) yes
C106 Ru103 C108 60.61(3) yes
C107 Ru103 C108 36.34(2) yes
I102 Ru103 C114 92.9(4) yes
C104 Ru103 C114 101.4(5) yes
C105 Ru103 C114 89.2(5) yes
C106 Ru103 C114 112.9(5) yes
C107 Ru103 C114 148.3(5) yes
I102 Ru103 C16 96.4(3) yes
C104 Ru103 C16 101.5(3) yes
C105 Ru103 C16 137.2(3) yes
C106 Ru103 C16 148.2(3) yes
C107 Ru103 C16 112.8(3) yes
C108 Ru103 C114 137.1(5) yes
C108 Ru103 C16 89.2(3) yes
C114 Ru103 C16 95.6(5) yes
Ru103 C104 C105 71.83(5) yes
Ru103 C104 C108 71.83(5) yes
C105 C104 C108 108.00(4) yes
Ru103 C104 C113 123.5(3) yes
C105 C104 C113 125.98(5) yes
C108 C104 C113 126.00(5) yes
Ru103 C105 C104 71.83(5) yes
Ru103 C105 C106 71.82(5) yes
C104 C105 C106 108.00(4) yes
Ru103 C105 C112 121.7(3) yes
C104 C105 C112 126.00(5) yes
C106 C105 C112 126.00(5) yes
Ru103 C106 C105 71.83(5) yes
Ru103 C106 C107 71.83(5) yes
C105 C106 C107 108.00(4) yes
Ru103 C106 C111 121.4(3) yes
C105 C106 C111 126.00(5) yes
C107 C106 C111 126.00(5) yes
Ru103 C107 C106 71.82(5) yes
Ru103 C107 C108 71.83(5) yes
C106 C107 C108 108.00(4) yes
Ru103 C107 C110 122.8(3) yes
C106 C107 C110 125.99(5) yes
C108 C107 C110 126.00(5) yes
Ru103 C108 C104 71.82(5) yes
Ru103 C108 C107 71.82(5) yes
C104 C108 C107 108.00(4) yes
Ru103 C108 C109 123.3(4) yes
C104 C108 C109 125.99(5) yes
C107 C108 C109 125.99(5) yes
C108 C109 H1091 107.8 no
C108 C109 H1092 108.8 no
H1091 C109 H1092 109.8 no
C108 C109 H1093 111.2 no
H1091 C109 H1093 109.8 no
H1092 C109 H1093 109.3 no
C107 C110 H1101 108.8 no
C107 C110 H1102 110.9 no
H1101 C110 H1102 109.9 no
C107 C110 H1103 108.1 no
H1101 C110 H1103 109.3 no
H1102 C110 H1103 109.8 no
C106 C111 H1111 110.3 no
C106 C111 H1112 110.2 no
H1111 C111 H1112 109.3 no
C106 C111 H1113 107.4 no
H1111 C111 H1113 110.0 no
H1112 C111 H1113 109.7 no
C105 C112 H1121 108.0 no
C105 C112 H1122 109.9 no
H1121 C112 H1122 109.6 no
C105 C112 H1123 110.4 no
H1121 C112 H1123 109.5 no
H1122 C112 H1123 109.3 no
C104 C113 H1131 108.1 no
C104 C113 H1132 105.3 no
H1131 C113 H1132 110.9 no
C104 C113 H1133 110.3 no
H1131 C113 H1133 111.3 no
H1132 C113 H1133 110.7 no
Ru103 C114 O115 173.6(13) yes
Ru3 C16 O17 154.1(10) yes
Ru1 C18 C19 69.3(5) yes
Ru1 C18 C22 72.2(5) yes
C19 C18 C22 108.0(7) yes
Ru1 C18 C27 124.8(5) yes
C19 C18 C27 126.9(7) yes
C22 C18 C27 125.1(7) yes
Ru1 C19 C18 72.9(5) yes
Ru1 C19 C20 73.4(5) yes
C18 C19 C20 108.8(7) yes
Ru1 C19 C26 128.1(5) yes
C18 C19 C26 125.7(7) yes
C20 C19 C26 124.6(8) yes
Ru1 C20 C19 69.5(5) yes
Ru1 C20 C21 72.4(5) yes
C19 C20 C21 108.5(7) yes
Ru1 C20 C25 126.2(5) yes
C19 C20 C25 124.8(7) yes
C21 C20 C25 126.6(7) yes
Ru1 C21 C20 70.7(5) yes
Ru1 C21 C22 71.2(5) yes
C20 C21 C22 108.1(7) yes
Ru1 C21 C24 129.4(6) yes
C20 C21 C24 125.3(8) yes
C22 C21 C24 126.2(8) yes
Ru1 C22 C21 71.1(5) yes
Ru1 C22 C18 70.4(5) yes
C21 C22 C18 106.5(7) yes
Ru1 C22 C23 130.5(6) yes
C21 C22 C23 127.1(8) yes
C18 C22 C23 125.7(8) yes
C22 C23 H232 108.6 no
C22 C23 H231 110.3 no
H232 C23 H231 109.1 no
C22 C23 H233 110.5 no
H232 C23 H233 108.9 no
H231 C23 H233 109.4 no
C21 C24 H242 108.9 no
C21 C24 H241 110.9 no
H242 C24 H241 109.0 no
C21 C24 H243 109.4 no
H242 C24 H243 109.1 no
H241 C24 H243 109.6 no
C20 C25 H253 109.9 no
C20 C25 H252 108.3 no
H253 C25 H252 109.3 no
C20 C25 H251 110.2 no
H253 C25 H251 109.9 no
H252 C25 H251 109.2 no
C19 C26 H263 108.6 no
C19 C26 H262 110.0 no
H263 C26 H262 110.1 no
C19 C26 H261 109.9 no
H263 C26 H261 109.5 no
H262 C26 H261 108.8 no
C18 C27 H271 106.3 no
C18 C27 H273 108.8 no
H271 C27 H273 109.8 no
C18 C27 H272 111.2 no
H271 C27 H272 110.8 no
H273 C27 H272 109.8 no
Ru1 C28 O29 172.1(10) yes
Ru1 C30 O31 175.9(11) yes
F32 C33 F34 105.6(6) yes
F32 C33 F35 103.5(6) yes
F34 C33 F35 104.8(6) yes
F32 C33 C36 112.5(6) yes
F34 C33 C36 117.0(6) yes
F35 C33 C36 112.3(6) yes
C33 C36 C37 116.1(6) yes
C33 C36 C41 121.7(6) yes
C37 C36 C41 122.2(7) yes
C36 C37 C38 120.0(6) yes
C36 C37 H371 119.8 no
C38 C37 H371 120.1 no
C37 C38 C39 116.0(6) yes
C37 C38 B46 121.1(6) yes
C39 C38 B46 122.5(5) yes
C38 C39 C40 122.3(6) yes
C38 C39 H391 119.7 no
C40 C39 H391 117.9 no
C39 C40 C41 121.5(6) yes
C39 C40 C42 120.5(6) yes
C41 C40 C42 117.8(6) yes
C40 C41 C36 117.8(6) yes
C40 C41 H411 120.8 no
C36 C41 H411 121.4 no
C40 C42 F43 113.2(6) yes
C40 C42 F44 113.1(5) yes
F43 C42 F44 107.4(6) yes
C40 C42 F45 110.9(6) yes
F43 C42 F45 105.0(5) yes
F44 C42 F45 106.8(6) yes
C38 B46 C47 103.6(5) yes
C38 B46 C61 109.8(5) yes
C47 B46 C61 111.2(5) yes
C38 B46 C75 114.0(5) yes
C47 B46 C75 111.9(5) yes
C61 B46 C75 106.4(5) yes
B46 C47 C48 121.1(6) yes
B46 C47 C52 122.2(6) yes
C48 C47 C52 116.5(6) yes
C47 C48 C49 121.2(6) yes
C47 C48 H481 119.2 no
C49 C48 H481 119.6 no
C48 C49 C50 122.4(7) yes
C48 C49 C57 119.2(6) yes
C50 C49 C57 118.2(6) yes
C49 C50 C51 118.1(6) yes
C49 C50 H501 123.2 no
C51 C50 H501 118.6 no
C50 C51 C52 117.5(6) yes
C50 C51 C53 119.3(6) yes
C52 C51 C53 122.9(7) yes
C51 C52 C47 124.0(7) yes
C51 C52 H521 116.6 no
C47 C52 H521 119.4 no
C51 C53 F54 118.5(7) yes
C51 C53 F55 111.8(6) yes
F54 C53 F55 106.3(6) yes
C51 C53 F56 115.1(6) yes
F54 C53 F56 100.4(6) yes
F55 C53 F56 103.1(6) yes
C49 C57 F58 113.1(5) yes
C49 C57 F59 114.1(6) yes
F58 C57 F59 108.0(6) yes
C49 C57 F60 111.9(6) yes
F58 C57 F60 105.0(6) yes
F59 C57 F60 104.0(5) yes
B46 C61 C62 124.8(6) yes
B46 C61 C66 119.1(6) yes
C62 C61 C66 115.9(6) yes
C61 C62 C63 124.5(6) yes
C61 C62 H621 118.1 no
C63 C62 H621 117.4 no
C62 C63 C64 119.3(7) yes
C62 C63 C71 120.7(6) yes
C64 C63 C71 119.9(6) yes
C63 C64 C65 120.2(6) yes
C63 C64 H641 119.6 no
C65 C64 H641 120.2 no
C64 C65 C66 119.9(6) yes
C64 C65 C67 124.5(7) yes
C66 C65 C67 115.5(7) yes
C65 C66 C61 120.0(6) yes
C65 C66 H661 120.1 no
C61 C66 H661 120.0 no
C65 C67 F68 114.6(6) yes
C65 C67 F69 113.4(7) yes
F68 C67 F69 104.4(6) yes
C65 C67 F70 114.3(7) yes
F68 C67 F70 102.9(6) yes
F69 C67 F70 106.0(6) yes
C63 C71 F72 114.1(6) yes
C63 C71 F73 115.7(6) yes
F72 C71 F73 105.5(6) yes
C63 C71 F74 112.4(6) yes
F72 C71 F74 102.0(6) yes
F73 C71 F74 105.9(6) yes
B46 C75 C76 118.3(6) yes
B46 C75 C80 126.0(6) yes
C76 C75 C80 115.6(6) yes
C75 C76 C77 123.7(7) yes
C75 C76 H761 119.0 no
C77 C76 H761 117.3 no
C76 C77 C78 118.7(7) yes
C76 C77 C85 121.0(7) yes
C78 C77 C85 120.3(6) yes
C77 C78 C79 120.3(7) yes
C77 C78 H781 120.2 no
C79 C78 H781 119.4 no
C78 C79 C80 120.1(7) yes
C78 C79 C81 120.6(7) yes
C80 C79 C81 119.3(7) yes
C79 C80 C75 121.5(7) yes
C79 C80 H801 119.2 no
C75 C80 H801 119.3 no
C79 C81 F82 115.9(6) yes
C79 C81 F83 113.1(6) yes
F82 C81 F83 102.6(7) yes
C79 C81 F84 112.8(7) yes
F82 C81 F84 105.9(7) yes
F83 C81 F84 105.5(7) yes
C77 C85 F86 114.5(6) yes
C77 C85 F87 113.8(6) yes
F86 C85 F87 103.7(6) yes
C77 C85 F88 112.9(7) yes
F86 C85 F88 105.0(6) yes
F87 C85 F88 105.9(6) yes

loop_
_geom_bond_atom_site_label_1
_geom_bond_atom_site_label_2
_geom_bond_distance
_geom_bond_publ_flag
Ru1 I2 2.666(2) yes
Ru1 C18 2.210(8) yes
Ru1 C19 2.162(8) yes
Ru1 C20 2.212(8) yes
Ru1 C21 2.233(8) yes
Ru1 C22 2.234(8) yes
Ru1 C28 1.911(7) yes
Ru1 C30 1.898(8) yes
I2 Ru3 2.685(2) yes
Ru3 C4 2.218(6) yes
Ru3 C5 2.217(6) yes
Ru3 C6 2.223(6) yes
Ru3 C7 2.230(6) yes
Ru3 C8 2.224(6) yes
Ru3 C14 1.922(8) yes
Ru3 C16 1.912(6) yes
C4 C5 1.395(6) yes
C4 C8 1.391(6) yes
C4 C13 1.484(5) yes
C5 C6 1.392(6) yes
C5 C12 1.484(6) yes
C6 C7 1.383(6) yes
C6 C11 1.493(5) yes
C7 C8 1.381(6) yes
C7 C10 1.498(5) yes
C8 C9 1.497(6) yes
C9 H91 0.965 no
C9 H93 0.960 no
C9 H92 0.962 no
C10 H101 0.961 no
C10 H103 0.956 no
C10 H102 0.960 no
C11 H111 0.960 no
C11 H112 0.970 no
C11 H113 0.969 no
C12 H122 0.966 no
C12 H121 0.966 no
C12 H123 0.966 no
C13 H132 0.972 no
C13 H131 0.971 no
C13 H133 0.972 no
C14 O15 1.065(12) yes
I102 Ru103 2.711(3) yes
Ru103 C104 2.2632(9) yes
Ru103 C105 2.2632(9) yes
Ru103 C106 2.2631(9) yes
Ru103 C107 2.2632(9) yes
Ru103 C108 2.2633(9) yes
Ru103 C114 1.908(8) yes
Ru103 C16 1.926(6) yes
C104 C105 1.4117(6) yes
C104 C108 1.4117(6) yes
C104 C113 1.5085(6) yes
C105 C106 1.4116(6) yes
C105 C112 1.5084(6) yes
C106 C107 1.4117(6) yes
C106 C111 1.5085(6) yes
C107 C108 1.4117(6) yes
C107 C110 1.5084(6) yes
C108 C109 1.5085(6) yes
C109 H1091 0.960 no
C109 H1092 0.958 no
C109 H1093 0.962 no
C110 H1101 0.958 no
C110 H1102 0.961 no
C110 H1103 0.963 no
C111 H1111 0.966 no
C111 H1112 0.961 no
C111 H1113 0.965 no
C112 H1121 0.965 no
C112 H1122 0.960 no
C112 H1123 0.964 no
C113 H1131 1.017 no
C113 H1132 1.009 no
C113 H1133 1.021 no
C114 O115 1.141(17) yes
C16 O17 1.107(9) yes
C18 C19 1.418(11) yes
C18 C22 1.424(11) yes
C18 C27 1.539(12) yes
C19 C20 1.394(11) yes
C19 C26 1.523(10) yes
C20 C21 1.407(11) yes
C20 C25 1.494(12) yes
C21 C22 1.445(12) yes
C21 C24 1.493(11) yes
C22 C23 1.519(11) yes
C23 H232 0.961 no
C23 H231 0.957 no
C23 H233 0.966 no
C24 H242 0.948 no
C24 H241 0.960 no
C24 H243 0.959 no
C25 H253 0.959 no
C25 H252 0.961 no
C25 H251 0.957 no
C26 H263 0.958 no
C26 H262 0.965 no
C26 H261 0.965 no
C27 H271 0.957 no
C27 H273 0.960 no
C27 H272 0.959 no
C28 O29 1.121(11) yes
C30 O31 1.171(13) yes
F32 C33 1.296(6) yes
C33 F34 1.282(7) yes
C33 F35 1.304(7) yes
C33 C36 1.493(10) yes
C36 C37 1.402(9) yes
C36 C41 1.377(10) yes
C37 C38 1.430(9) yes
C37 H371 0.932 no
C38 C39 1.404(9) yes
C38 B46 1.643(10) yes
C39 C40 1.377(9) yes
C39 H391 0.930 no
C40 C41 1.386(10) yes
C40 C42 1.526(10) yes
C41 H411 0.939 no
C42 F43 1.308(6) yes
C42 F44 1.294(6) yes
C42 F45 1.294(6) yes
B46 C47 1.655(10) yes
B46 C61 1.650(10) yes
B46 C75 1.626(10) yes
C47 C48 1.410(9) yes
C47 C52 1.366(9) yes
C48 C49 1.393(9) yes
C48 H481 0.923 no
C49 C50 1.334(10) yes
C49 C57 1.511(10) yes
C50 C51 1.469(11) yes
C50 H501 0.925 no
C51 C52 1.392(9) yes
C51 C53 1.425(10) yes
C52 H521 0.945 no
C53 F54 1.315(6) yes
C53 F55 1.286(6) yes
C53 F56 1.320(7) yes
C57 F58 1.289(7) yes
C57 F59 1.291(6) yes
C57 F60 1.309(6) yes
C61 C62 1.384(9) yes
C61 C66 1.395(9) yes
C62 C63 1.339(9) yes
C62 H621 0.943 no
C63 C64 1.383(10) yes
C63 C71 1.501(10) yes
C64 C65 1.347(10) yes
C64 H641 0.927 no
C65 C66 1.432(10) yes
C65 C67 1.476(10) yes
C66 H661 0.931 no
C67 F68 1.301(7) yes
C67 F69 1.286(7) yes
C67 F70 1.301(7) yes
C71 F72 1.311(6) yes
C71 F73 1.287(6) yes
C71 F74 1.311(7) yes
C75 C76 1.439(10) yes
C75 C80 1.374(10) yes
C76 C77 1.318(9) yes
C76 H761 0.928 no
C77 C78 1.430(11) yes
C77 C85 1.485(11) yes
C78 C79 1.336(11) yes
C78 H781 0.937 no
C79 C80 1.416(9) yes
C79 C81 1.469(10) yes
C80 H801 0.936 no
C81 F82 1.299(7) yes
C81 F83 1.302(7) yes
C81 F84 1.308(7) yes
C85 F86 1.301(7) yes
C85 F87 1.298(7) yes
C85 F88 1.282(7) yes

loop_
_geom_hbond_atom_site_label_D
_geom_hbond_atom_site_label_H
_geom_hbond_atom_site_label_A
_geom_hbond_site_symmetry_A
_geom_hbond_angle_DHA
_geom_hbond_distance_DH
_geom_hbond_distance_HA
_geom_hbond_distance_DA
_geom_hbond_publ_flag
C10 H102 C14 . 124 0.96 2.59 3.226(10) yes
C114 H122 C112 . 123 1.11 2.36 3.109(10) yes
C12 H122 O115 . 121 0.97 1.81 2.453(10) yes
C27 H271 O115 2_666 141 0.96 2.27 3.073(10) yes
C112 H1123 C114 . 123 0.96 2.48 3.109(10) yes

loop_
_platon_squeeze_void_nr
_platon_squeeze_void_average_x
_platon_squeeze_void_average_y
_platon_squeeze_void_average_z
_platon_squeeze_void_volume
_platon_squeeze_void_count_electrons
_platon_squeeze_void_content
1 0.139 0.866 0.164 156 15 ' '
2 -0.139 0.366 0.336 156 15 ' '
3 0.139 0.634 0.664 156 15 ' '
4 -0.139 0.134 0.836 156 15 ' '
5 0.083 0.609 0.258 10 1 ' '
6 0.083 0.891 0.758 10 1 ' '
7 0.361 0.366 0.164 156 15 ' '
8 0.361 0.134 0.664 156 15 ' '
9 0.417 0.109 0.258 10 1 ' '
10 0.417 0.391 0.758 10 1 ' '
11 0.639 0.866 0.336 156 15 ' '
12 0.639 0.634 0.836 156 15 ' '
13 0.583 0.609 0.242 10 1 ' '
14 0.583 0.891 0.742 10 1 ' '
15 0.917 0.109 0.242 10 1 ' '
16 0.917 0.391 0.742 10 1 ' '
